data_7219079
loop_
_publ_author_name
'Neuba, Adam'
'Ortmeyer, Jochen'
'Konieczna, Dagny Dagmara'
'Weigel, Gerwin'
'Fl\"orke, Ulrich'
'Henkel, Gerald'
'Wilhelm, Rene'

_publ_section_title
;
 Synthesis of New Copper(I) Based Linear 1-D-Coordination Polymers with
 Neutral Imidazolinium-Dithiocarboxylate Ligands
;
_journal_name_full 'RSC Adv.'
_journal_paper_doi 10.1039/C4RA09033K
_journal_year 2014
_chemical_formula_moiety 'C18 H18 Br Cu N2 S2'
_chemical_formula_sum 'C18 H18 Br Cu N2 S2'
_chemical_formula_weight 469.91
_chemical_name_systematic
; 
 ? 
;
_space_group_IT_number 2
_symmetry_cell_setting triclinic
_symmetry_space_group_name_Hall '-P 1'
_symmetry_space_group_name_H-M 'P -1'
_atom_sites_solution_hydrogens difmap
_atom_sites_solution_primary direct
_atom_sites_solution_secondary difmap
_audit_creation_method SHELXL-97
_cell_angle_alpha 111.257(2)
_cell_angle_beta 95.214(2)
_cell_angle_gamma 100.494(2)
_cell_formula_units_Z 2
_cell_length_a 6.5715(6)
_cell_length_b 12.1048(11)
_cell_length_c 12.8077(11)
_cell_measurement_reflns_used 5762
_cell_measurement_temperature 130(2)
_cell_measurement_theta_max 28.27
_cell_measurement_theta_min 2.99
_cell_volume 919.82(14)
_computing_cell_refinement 'SAINT (Bruker, 2002)'
_computing_data_collection 'SMART (Bruker, 2002)'
_computing_data_reduction SAINT
_computing_molecular_graphics SHELXTL
_computing_publication_material 'SHELXTL and local programs'
_computing_structure_refinement SHELXTL
_computing_structure_solution 'SHELXTL (Sheldrick, 2008)'
_diffrn_ambient_temperature 130(2)
_diffrn_measured_fraction_theta_full 0.993
_diffrn_measured_fraction_theta_max 0.993
_diffrn_measurement_device_type 'Bruker AXS SMART APEX'
_diffrn_measurement_method '\f and \w scans'
_diffrn_radiation_monochromator graphite
_diffrn_radiation_source 'sealed tube'
_diffrn_radiation_type MoK\a
_diffrn_radiation_wavelength 0.71073
_diffrn_reflns_av_R_equivalents 0.0159
_diffrn_reflns_av_sigmaI/netI 0.0220
_diffrn_reflns_limit_h_max 8
_diffrn_reflns_limit_h_min -8
_diffrn_reflns_limit_k_max 15
_diffrn_reflns_limit_k_min -15
_diffrn_reflns_limit_l_max 16
_diffrn_reflns_limit_l_min -16
_diffrn_reflns_number 8746
_diffrn_reflns_theta_full 27.88
_diffrn_reflns_theta_max 27.88
_diffrn_reflns_theta_min 1.73
_exptl_absorpt_coefficient_mu 3.588
_exptl_absorpt_correction_T_max 0.5644
_exptl_absorpt_correction_T_min 0.2723
_exptl_absorpt_correction_type multi-scan
_exptl_absorpt_process_details '(SADABS; Sheldrick, 2004)'
_exptl_crystal_colour red
_exptl_crystal_density_diffrn 1.697
_exptl_crystal_density_method 'not measured'
_exptl_crystal_description prism
_exptl_crystal_F_000 472
_exptl_crystal_size_max 0.49
_exptl_crystal_size_mid 0.38
_exptl_crystal_size_min 0.18
_refine_diff_density_max 0.404
_refine_diff_density_min -0.458
_refine_diff_density_rms 0.068
_refine_ls_extinction_method none
_refine_ls_goodness_of_fit_ref 1.067
_refine_ls_hydrogen_treatment constr
_refine_ls_matrix_type full
_refine_ls_number_parameters 217
_refine_ls_number_reflns 4366
_refine_ls_number_restraints 0
_refine_ls_restrained_S_all 1.067
_refine_ls_R_factor_all 0.0239
_refine_ls_R_factor_gt 0.0220
_refine_ls_shift/su_max 0.001
_refine_ls_shift/su_mean 0.000
_refine_ls_structure_factor_coef Fsqd
_refine_ls_weighting_details 'calc w=1/[\s^2^(Fo^2^)+(0.0316P)^2^+0.3282P] where P=(Fo^2^+2Fc^2^)/3'
_refine_ls_weighting_scheme calc
_refine_ls_wR_factor_gt 0.0576
_refine_ls_wR_factor_ref 0.0585
_reflns_number_gt 4068
_reflns_number_total 4366
_reflns_threshold_expression >2sigma(I)
_cod_data_source_file c4ra09033k2.cif
_cod_data_source_block o2388
_cod_depositor_comments
;
The following automatic conversions were performed:

'_symmetry_cell_setting' value 'Triclinic' changed to 'triclinic'
according to
/usr/data/users/saulius/crontab/automatic-downloads/rss-feeds/RSC/lib/dictionaries/cif_core.dic
dictionary named 'cif_core.dic' version 2.4.2 from 2011-04-26.

Automatic conversion script
Id: cif_fix_values 2935 2014-11-11 08:27:57Z andrius 
;
_cod_original_sg_symbol_H-M P-1
_cod_database_code 7219079

loop_
_symmetry_equiv_pos_as_xyz
'x, y, z'
'-x, -y, -z'

loop_
_atom_site_label
_atom_site_type_symbol
_atom_site_fract_x
_atom_site_fract_y
_atom_site_fract_z
_atom_site_U_iso_or_equiv
_atom_site_adp_type
_atom_site_occupancy
_atom_site_symmetry_multiplicity
_atom_site_calc_flag
_atom_site_refinement_flags
Br1 Br 0.32287(2) 0.207224(14) 0.122770(16) 0.02480(6) Uani 1 1 d .
Cu1 Cu 0.39515(3) 0.408517(17) 0.139119(17) 0.01793(6) Uani 1 1 d .
S1 S 0.70675(6) 0.51444(3) 0.13063(3) 0.01705(8) Uani 1 1 d .
S2 S 1.16267(6) 0.52677(3) 0.17380(4) 0.01980(9) Uani 1 1 d .
N1 N 0.8351(2) 0.22911(11) 0.03384(11) 0.0144(2) Uani 1 1 d .
N2 N 0.8461(2) 0.28701(11) 0.21806(11) 0.0146(2) Uani 1 1 d .
C1 C 0.8635(2) 0.32169(13) 0.13245(12) 0.0131(3) Uani 1 1 d .
C2 C 0.7873(3) 0.11266(13) 0.04865(14) 0.0173(3) Uani 1 1 d .
H2A H 0.8904 0.0636 0.0200 0.021 Uiso 1 1 calc R
H2B H 0.6444 0.0646 0.0088 0.021 Uiso 1 1 calc R
C3 C 0.8035(3) 0.15260(14) 0.17804(14) 0.0183(3) Uani 1 1 d .
H3A H 0.6707 0.1193 0.1982 0.022 Uiso 1 1 calc R
H3B H 0.9197 0.1264 0.2103 0.022 Uiso 1 1 calc R
C4 C 0.9094(2) 0.45118(13) 0.14502(12) 0.0135(3) Uani 1 1 d .
C10 C 0.8853(3) 0.23275(15) -0.07333(13) 0.0187(3) Uani 1 1 d .
H10A H 1.0106 0.1992 -0.0902 0.022 Uiso 1 1 calc R
H10B H 0.9193 0.3184 -0.0667 0.022 Uiso 1 1 calc R
C11 C 0.7036(3) 0.16000(14) -0.16993(13) 0.0185(3) Uani 1 1 d .
C12 C 0.5141(3) 0.19557(16) -0.17014(15) 0.0240(3) Uani 1 1 d .
H12A H 0.4980 0.2645 -0.1084 0.029 Uiso 1 1 calc R
C13 C 0.3481(3) 0.13134(18) -0.25975(16) 0.0301(4) Uani 1 1 d .
H13A H 0.2190 0.1561 -0.2590 0.036 Uiso 1 1 calc R
C14 C 0.3712(3) 0.03113(19) -0.35028(17) 0.0358(5) Uani 1 1 d .
H14A H 0.2583 -0.0122 -0.4121 0.043 Uiso 1 1 calc R
C15 C 0.5575(4) -0.00575(18) -0.35080(16) 0.0355(5) Uani 1 1 d .
H15A H 0.5725 -0.0749 -0.4127 0.043 Uiso 1 1 calc R
C16 C 0.7246(3) 0.05837(16) -0.26040(15) 0.0266(4) Uani 1 1 d .
H16A H 0.8527 0.0324 -0.2608 0.032 Uiso 1 1 calc R
C20 C 0.8307(3) 0.36178(15) 0.33405(13) 0.0187(3) Uani 1 1 d .
H20A H 0.6855 0.3399 0.3474 0.022 Uiso 1 1 calc R
H20B H 0.8622 0.4487 0.3446 0.022 Uiso 1 1 calc R
C21 C 0.9824(3) 0.34371(14) 0.41951(13) 0.0186(3) Uani 1 1 d .
C22 C 0.9096(3) 0.29605(16) 0.49658(15) 0.0229(3) Uani 1 1 d .
H22A H 0.7628 0.2742 0.4956 0.028 Uiso 1 1 calc R
C23 C 1.0504(3) 0.28020(17) 0.57529(15) 0.0270(4) Uani 1 1 d .
H23A H 0.9996 0.2477 0.6278 0.032 Uiso 1 1 calc R
C24 C 1.2643(3) 0.31180(16) 0.57692(15) 0.0264(4) Uani 1 1 d .
H24A H 1.3604 0.3005 0.6301 0.032 Uiso 1 1 calc R
C25 C 1.3379(3) 0.36009(18) 0.50056(15) 0.0270(4) Uani 1 1 d .
H25A H 1.4847 0.3827 0.5022 0.032 Uiso 1 1 calc R
C26 C 1.1975(3) 0.37536(17) 0.42186(15) 0.0242(4) Uani 1 1 d .
H26A H 1.2487 0.4076 0.3693 0.029 Uiso 1 1 calc R

loop_
_atom_site_aniso_label
_atom_site_aniso_U_11
_atom_site_aniso_U_22
_atom_site_aniso_U_33
_atom_site_aniso_U_23
_atom_site_aniso_U_13
_atom_site_aniso_U_12
Br1 0.01277(9) 0.01700(9) 0.04212(11) 0.00892(7) 0.00351(7) 0.00330(6)
Cu1 0.01184(10) 0.01808(10) 0.02227(11) 0.00612(8) 0.00232(7) 0.00343(7)
S1 0.01185(18) 0.01587(17) 0.0255(2) 0.00954(15) 0.00380(14) 0.00484(14)
S2 0.01060(18) 0.01449(17) 0.0335(2) 0.00884(16) 0.00407(15) 0.00189(14)
N1 0.0133(6) 0.0123(6) 0.0156(6) 0.0041(5) 0.0017(5) 0.0016(5)
N2 0.0149(6) 0.0132(6) 0.0158(6) 0.0061(5) 0.0018(5) 0.0027(5)
C1 0.0068(6) 0.0146(7) 0.0172(7) 0.0053(6) 0.0019(5) 0.0025(5)
C2 0.0151(7) 0.0111(7) 0.0234(8) 0.0050(6) 0.0022(6) 0.0014(5)
C3 0.0168(8) 0.0149(7) 0.0241(8) 0.0092(6) 0.0024(6) 0.0030(6)
C4 0.0120(7) 0.0131(7) 0.0141(7) 0.0044(5) 0.0021(5) 0.0022(5)
C10 0.0171(8) 0.0210(7) 0.0157(7) 0.0051(6) 0.0047(6) 0.0025(6)
C11 0.0204(8) 0.0182(7) 0.0152(7) 0.0063(6) 0.0019(6) 0.0010(6)
C12 0.0240(9) 0.0242(8) 0.0221(8) 0.0084(7) 0.0014(7) 0.0040(7)
C13 0.0240(9) 0.0369(10) 0.0304(10) 0.0193(8) -0.0029(7) 0.0001(8)
C14 0.0369(11) 0.0351(10) 0.0251(9) 0.0132(8) -0.0096(8) -0.0124(9)
C15 0.0465(13) 0.0269(9) 0.0197(9) -0.0002(7) 0.0019(8) -0.0023(9)
C16 0.0305(10) 0.0232(8) 0.0217(8) 0.0045(7) 0.0057(7) 0.0040(7)
C20 0.0187(8) 0.0213(7) 0.0161(7) 0.0058(6) 0.0042(6) 0.0073(6)
C21 0.0206(8) 0.0183(7) 0.0152(7) 0.0043(6) 0.0015(6) 0.0062(6)
C22 0.0225(8) 0.0235(8) 0.0225(8) 0.0092(7) 0.0036(7) 0.0041(7)
C23 0.0354(10) 0.0259(9) 0.0229(8) 0.0136(7) 0.0040(7) 0.0070(7)
C24 0.0315(10) 0.0270(9) 0.0199(8) 0.0068(7) -0.0017(7) 0.0127(7)
C25 0.0207(9) 0.0367(10) 0.0230(8) 0.0090(7) 0.0035(7) 0.0107(7)
C26 0.0219(9) 0.0319(9) 0.0204(8) 0.0110(7) 0.0044(7) 0.0074(7)

loop_
_atom_type_symbol
_atom_type_description
_atom_type_scat_dispersion_real
_atom_type_scat_dispersion_imag
_atom_type_scat_source
C C 0.0033 0.0016 'International Tables Vol C Tables 4.2.6.8 and 6.1.1.4'
H H 0.0000 0.0000 'International Tables Vol C Tables 4.2.6.8 and 6.1.1.4'
N N 0.0061 0.0033 'International Tables Vol C Tables 4.2.6.8 and 6.1.1.4'
S S 0.1246 0.1234 'International Tables Vol C Tables 4.2.6.8 and 6.1.1.4'
Cu Cu 0.3201 1.2651 'International Tables Vol C Tables 4.2.6.8 and 6.1.1.4'
Br Br -0.2901 2.4595 'International Tables Vol C Tables 4.2.6.8 and 6.1.1.4'

loop_
_geom_angle_atom_site_label_1
_geom_angle_atom_site_label_2
_geom_angle_atom_site_label_3
_geom_angle
_geom_angle_site_symmetry_1
_geom_angle_site_symmetry_3
S1 Cu1 S2 110.530(17) . 1_455
S1 Cu1 Br1 125.394(13) . .
S2 Cu1 Br1 124.024(15) 1_455 .
C4 S1 Cu1 114.49(5) . .
C4 S2 Cu1 115.11(5) . 1_655
C1 N1 C10 127.51(13) . .
C1 N1 C2 110.68(12) . .
C10 N1 C2 120.56(12) . .
C1 N2 C20 127.38(13) . .
C1 N2 C3 110.71(12) . .
C20 N2 C3 121.05(13) . .
N2 C1 N1 112.78(13) . .
N2 C1 C4 123.78(13) . .
N1 C1 C4 123.45(13) . .
N1 C2 C3 103.13(12) . .
N1 C2 H2A 111.1 . .
C3 C2 H2A 111.1 . .
N1 C2 H2B 111.1 . .
C3 C2 H2B 111.1 . .
H2A C2 H2B 109.1 . .
N2 C3 C2 102.58(12) . .
N2 C3 H3A 111.3 . .
C2 C3 H3A 111.3 . .
N2 C3 H3B 111.3 . .
C2 C3 H3B 111.3 . .
H3A C3 H3B 109.2 . .
C1 C4 S1 118.50(11) . .
C1 C4 S2 117.95(11) . .
S1 C4 S2 123.55(9) . .
N1 C10 C11 111.25(13) . .
N1 C10 H10A 109.4 . .
C11 C10 H10A 109.4 . .
N1 C10 H10B 109.4 . .
C11 C10 H10B 109.4 . .
H10A C10 H10B 108.0 . .
C12 C11 C16 119.12(16) . .
C12 C11 C10 120.17(14) . .
C16 C11 C10 120.70(15) . .
C13 C12 C11 120.66(17) . .
C13 C12 H12A 119.7 . .
C11 C12 H12A 119.7 . .
C14 C13 C12 119.89(19) . .
C14 C13 H13A 120.1 . .
C12 C13 H13A 120.1 . .
C15 C14 C13 120.09(18) . .
C15 C14 H14A 120.0 . .
C13 C14 H14A 120.0 . .
C14 C15 C16 120.17(18) . .
C14 C15 H15A 119.9 . .
C16 C15 H15A 119.9 . .
C11 C16 C15 120.07(18) . .
C11 C16 H16A 120.0 . .
C15 C16 H16A 120.0 . .
N2 C20 C21 111.07(13) . .
N2 C20 H20A 109.4 . .
C21 C20 H20A 109.4 . .
N2 C20 H20B 109.4 . .
C21 C20 H20B 109.4 . .
H20A C20 H20B 108.0 . .
C26 C21 C22 119.18(16) . .
C26 C21 C20 119.97(15) . .
C22 C21 C20 120.85(15) . .
C21 C22 C23 120.46(17) . .
C21 C22 H22A 119.8 . .
C23 C22 H22A 119.8 . .
C24 C23 C22 119.97(17) . .
C24 C23 H23A 120.0 . .
C22 C23 H23A 120.0 . .
C23 C24 C25 119.79(16) . .
C23 C24 H24A 120.1 . .
C25 C24 H24A 120.1 . .
C26 C25 C24 120.21(17) . .
C26 C25 H25A 119.9 . .
C24 C25 H25A 119.9 . .
C25 C26 C21 120.40(17) . .
C25 C26 H26A 119.8 . .
C21 C26 H26A 119.8 . .

loop_
_geom_bond_atom_site_label_1
_geom_bond_atom_site_label_2
_geom_bond_distance
_geom_bond_site_symmetry_2
Br1 Cu1 2.3231(3) .
Cu1 S1 2.2436(5) .
Cu1 S2 2.2448(4) 1_455
S1 C4 1.6802(15) .
S2 C4 1.6830(15) .
S2 Cu1 2.2448(4) 1_655
N1 C1 1.3193(19) .
N1 C10 1.455(2) .
N1 C2 1.4713(19) .
N2 C1 1.3155(19) .
N2 C20 1.457(2) .
N2 C3 1.4804(19) .
C1 C4 1.487(2) .
C2 C3 1.536(2) .
C2 H2A 0.9900 .
C2 H2B 0.9900 .
C3 H3A 0.9900 .
C3 H3B 0.9900 .
C10 C11 1.513(2) .
C10 H10A 0.9900 .
C10 H10B 0.9900 .
C11 C12 1.389(2) .
C11 C16 1.390(2) .
C12 C13 1.389(3) .
C12 H12A 0.9500 .
C13 C14 1.385(3) .
C13 H13A 0.9500 .
C14 C15 1.377(3) .
C14 H14A 0.9500 .
C15 C16 1.399(3) .
C15 H15A 0.9500 .
C16 H16A 0.9500 .
C20 C21 1.515(2) .
C20 H20A 0.9900 .
C20 H20B 0.9900 .
C21 C26 1.390(2) .
C21 C22 1.391(2) .
C22 C23 1.395(3) .
C22 H22A 0.9500 .
C23 C24 1.384(3) .
C23 H23A 0.9500 .
C24 C25 1.389(3) .
C24 H24A 0.9500 .
C25 C26 1.389(2) .
C25 H25A 0.9500 .
C26 H26A 0.9500 .

loop_
_geom_torsion_atom_site_label_1
_geom_torsion_atom_site_label_2
_geom_torsion_atom_site_label_3
_geom_torsion_atom_site_label_4
_geom_torsion
_geom_torsion_site_symmetry_1
S2 Cu1 S1 C4 162.24(6) 1_455
Br1 Cu1 S1 C4 -15.19(6) .
C20 N2 C1 N1 -168.21(14) .
C3 N2 C1 N1 1.19(18) .
C20 N2 C1 C4 11.6(2) .
C3 N2 C1 C4 -179.05(13) .
C10 N1 C1 N2 -165.96(14) .
C2 N1 C1 N2 1.19(18) .
C10 N1 C1 C4 14.3(2) .
C2 N1 C1 C4 -178.57(13) .
C1 N1 C2 C3 -2.88(16) .
C10 N1 C2 C3 165.30(13) .
C1 N2 C3 C2 -2.86(16) .
C20 N2 C3 C2 167.31(13) .
N1 C2 C3 N2 3.27(15) .
N2 C1 C4 S1 -92.56(16) .
N1 C1 C4 S1 87.18(16) .
N2 C1 C4 S2 87.07(16) .
N1 C1 C4 S2 -93.19(16) .
Cu1 S1 C4 C1 15.18(13) .
Cu1 S1 C4 S2 -164.43(7) .
Cu1 S2 C4 C1 17.18(13) 1_655
Cu1 S2 C4 S1 -163.21(7) 1_655
C1 N1 C10 C11 -132.33(16) .
C2 N1 C10 C11 61.64(18) .
N1 C10 C11 C12 64.1(2) .
N1 C10 C11 C16 -117.13(17) .
C16 C11 C12 C13 -0.5(3) .
C10 C11 C12 C13 178.34(16) .
C11 C12 C13 C14 -0.3(3) .
C12 C13 C14 C15 0.8(3) .
C13 C14 C15 C16 -0.5(3) .
C12 C11 C16 C15 0.8(3) .
C10 C11 C16 C15 -178.01(17) .
C14 C15 C16 C11 -0.3(3) .
C1 N2 C20 C21 -131.55(16) .
C3 N2 C20 C21 60.03(19) .
N2 C20 C21 C26 62.8(2) .
N2 C20 C21 C22 -117.44(16) .
C26 C21 C22 C23 0.0(2) .
C20 C21 C22 C23 -179.73(16) .
C21 C22 C23 C24 -0.1(3) .
C22 C23 C24 C25 0.5(3) .
C23 C24 C25 C26 -0.7(3) .
C24 C25 C26 C21 0.7(3) .
C22 C21 C26 C25 -0.3(3) .
C20 C21 C26 C25 179.45(16) .
